data_2102235
loop_
_publ_author_name
'Godino Salido, M. Luz'
'Arranz Mascar\'os, Paloma'
'L\'opez Garz\'on, Rafael'
'Guti\'errez Valero, M. Dolores'
'Low, John N.'
'Gallagher, John F.'
'Glidewell, Christopher'

_publ_section_title
;
 Hydrated metal(II) complexes of
 <i>N</i>-(6-amino-3,4-dihydro-3-methyl-5-nitroso-4-oxopyrimidin-2-yl)
 derivatives of glycine, glycylglycine, threonine, serine, valine and
 methionine: a monomeric complex and coordination polymers in one, two
 and three dimensions linked by hydrogen bonding
;
_journal_issue 1
_journal_name_full 'Acta Crystallographica Section B'
_journal_page_first 46
_journal_page_last 64
_journal_paper_doi 10.1107/S0108768103029136
_journal_volume 60
_journal_year 2004
_chemical_formula_moiety 'C18 H30 N12 O14 Sr'
_chemical_formula_sum 'C18 H30 N12 O14 Sr'
_chemical_formula_weight 726.16
_chemical_name_systematic ?
_space_group_IT_number 15
_symmetry_cell_setting monoclinic
_symmetry_space_group_name_Hall '-C 2yc'
_symmetry_space_group_name_H-M 'C 1 2/c 1'
_atom_sites_solution_hydrogens geom
_atom_sites_solution_primary direct
_atom_sites_solution_secondary difmap
_cell_angle_alpha 90.00
_cell_angle_beta 97.2770(12)
_cell_angle_gamma 90.00
_cell_formula_units_Z 4
_cell_length_a 12.9517(3)
_cell_length_b 7.7020(2)
_cell_length_c 26.5416(7)
_cell_measurement_reflns_used 2982
_cell_measurement_temperature 120(2)
_cell_measurement_theta_max 27.45
_cell_measurement_theta_min 3.08
_cell_volume 2626.30(11)
_computing_cell_refinement 'DENZO-SMN (Otwinowski & Minor, 1997)'
_computing_data_collection 'Kappa-CCD server software (Nonius, 1997)'
_computing_data_reduction 'DENZO-SMN (Otwinowski & Minor, 1997)'
_computing_molecular_graphics 'PLATON (Spek, 2003)'
_computing_publication_material 'SHELXL-97 (Sheldrick, 1997a) and PRPKAPPA (Ferguson, 1999)'
_computing_structure_refinement 'SHELXL-97 (Sheldrick, 1997a)'
_computing_structure_solution 'SHELXS-97 (Sheldrick, 1997b)'
_diffrn_ambient_temperature 120(2)
_diffrn_measured_fraction_theta_full 0.995
_diffrn_measured_fraction_theta_max 0.995
_diffrn_measurement_device_type Kappa-CCD
_diffrn_measurement_method '\f scans, and \w scans with \k offsets'
_diffrn_radiation_monochromator graphite
_diffrn_radiation_source 'fine-focus sealed X-ray tube'
_diffrn_radiation_type 'Mo K\a'
_diffrn_radiation_wavelength 0.71073
_diffrn_reflns_av_R_equivalents 0.073
_diffrn_reflns_av_sigmaI/netI 0.0561
_diffrn_reflns_limit_h_max 16
_diffrn_reflns_limit_h_min -12
_diffrn_reflns_limit_k_max 9
_diffrn_reflns_limit_k_min -9
_diffrn_reflns_limit_l_max 34
_diffrn_reflns_limit_l_min -34
_diffrn_reflns_number 16348
_diffrn_reflns_theta_full 27.45
_diffrn_reflns_theta_max 27.45
_diffrn_reflns_theta_min 3.08
_diffrn_standards_decay_% 0
_exptl_absorpt_coefficient_mu 2.150
_exptl_absorpt_correction_T_max 0.882
_exptl_absorpt_correction_T_min 0.616
_exptl_absorpt_correction_type multi-scan
_exptl_absorpt_process_details 'DENZO-SMN (Otwinowski & Minor, 1997)'
_exptl_crystal_colour purple
_exptl_crystal_density_diffrn 1.837
_exptl_crystal_density_method 'not measured'
_exptl_crystal_description plate
_exptl_crystal_F_000 1488
_exptl_crystal_size_max 0.25
_exptl_crystal_size_mid 0.25
_exptl_crystal_size_min 0.06
_refine_diff_density_max 1.428
_refine_diff_density_min -0.736
_refine_ls_extinction_method none
_refine_ls_goodness_of_fit_ref 1.045
_refine_ls_hydrogen_treatment constr
_refine_ls_matrix_type full
_refine_ls_number_parameters 205
_refine_ls_number_reflns 2982
_refine_ls_number_restraints 0
_refine_ls_restrained_S_all 1.045
_refine_ls_R_factor_all 0.0681
_refine_ls_R_factor_gt 0.0486
_refine_ls_shift/su_max 0.000
_refine_ls_shift/su_mean 0.000
_refine_ls_structure_factor_coef Fsqd
_refine_ls_weighting_details 'w=1/[\s^2^(Fo^2^)+(0.0779P)^2^+5.4996P] where P=(Fo^2^+2Fc^2^)/3'
_refine_ls_weighting_scheme calc
_refine_ls_wR_factor_gt 0.1260
_refine_ls_wR_factor_ref 0.1344
_reflns_number_gt 2369
_reflns_number_total 2982
_reflns_threshold_expression I>2\s(I)
_cod_data_source_file na5011.cif
_cod_data_source_block VI
_cod_depositor_comments
;
The following automatic conversions were performed:
'_exptl_absorpt_correction_type' value 'Multi-scan' changed to
'multi-scan' according to
'/home/saulius/struct/CIF-dictionaries/cif_core.dic' dictionary named
'cif_core.dic' version 2.4.1 from 2010-06-29.

Automatic conversion script
Id: cif_fix_enum 1527 2010-12-29 10:47:43Z saulius 

The following automatic conversions were performed:

'_exptl_absorpt_correction_type' value 'Multi-scan' changed to
'multi-scan' according to
/home/saulius/struct/CIF-dictionaries/cif_core.dic dictionary named
'cif_core.dic' version 2.4.1 from 2010-06-29.

Automatic conversion script
Id: cif_fix_values 1715 2011-07-08 13:25:40Z adriana 
;
_cod_original_sg_symbol_H-M 'C 2/c'
_cod_database_code 2102235

loop_
_symmetry_equiv_pos_as_xyz
'x, y, z'
'-x, y, -z+1/2'
'x+1/2, y+1/2, z'
'-x+1/2, y+1/2, -z+1/2'
'-x, -y, -z'
'x, -y, z-1/2'
'-x+1/2, -y+1/2, -z'
'x+1/2, -y+1/2, z-1/2'

loop_
_atom_site_label
_atom_site_fract_x
_atom_site_fract_y
_atom_site_fract_z
_atom_site_U_iso_or_equiv
_atom_site_adp_type
_atom_site_calc_flag
_atom_site_refinement_flags
_atom_site_occupancy
_atom_site_type_symbol
Sr1 0.5000 0.74133(6) 0.2500 0.01659(17) Uani d S 1 Sr
N1 0.7172(2) 0.9302(4) 0.03949(10) 0.0111(6) Uani d . 1 N
C2 0.8036(2) 0.9896(4) 0.06703(12) 0.0102(6) Uani d . 1 C
N21 0.8157(2) 0.9587(4) 0.11657(10) 0.0108(6) Uani d . 1 N
C21 0.7416(3) 0.8527(4) 0.14050(13) 0.0138(7) Uani d . 1 C
C22 0.6429(3) 0.9434(4) 0.15274(12) 0.0118(7) Uani d . 1 C
O21 0.58106(19) 0.8578(3) 0.17423(9) 0.0176(5) Uani d . 1 O
N22 0.6280(2) 1.1078(4) 0.13875(10) 0.0133(6) Uani d . 1 N
C23 0.5397(3) 1.2102(4) 0.14926(13) 0.0131(7) Uani d . 1 C
C24 0.5654(3) 1.3464(4) 0.19121(12) 0.0123(7) Uani d . 1 C
O22 0.64266(19) 1.3184(4) 0.22429(9) 0.0211(6) Uani d . 1 O
O23 0.50455(18) 1.4727(3) 0.18991(8) 0.0133(5) Uani d . 1 O
N3 0.8794(2) 1.0838(4) 0.04732(10) 0.0105(6) Uani d . 1 N
C3 0.9709(3) 1.1498(5) 0.08075(12) 0.0140(7) Uani d . 1 C
C4 0.8731(3) 1.1185(4) -0.00456(12) 0.0113(7) Uani d . 1 C
O4 0.94393(19) 1.1953(3) -0.02177(9) 0.0152(5) Uani d . 1 O
C5 0.7783(3) 1.0571(4) -0.03537(12) 0.0116(7) Uani d . 1 C
N5 0.7717(2) 1.1014(4) -0.08459(10) 0.0154(6) Uani d . 1 N
O5 0.69042(19) 1.0500(3) -0.11401(9) 0.0187(6) Uani d . 1 O
C6 0.7028(3) 0.9645(4) -0.01033(12) 0.0121(7) Uani d . 1 C
N6 0.6155(2) 0.9101(4) -0.03714(11) 0.0148(6) Uani d . 1 N
O1 0.6184(2) 1.0023(4) 0.28105(10) 0.0266(6) Uani d . 1 O
O2 0.6785(2) 0.6241(4) 0.27728(10) 0.0249(6) Uani d . 1 O
H21 0.8698 1.0032 0.1356 0.013 Uiso calc R 1 H
H21A 0.7782 0.8048 0.1725 0.017 Uiso calc R 1 H
H21B 0.7207 0.7533 0.1178 0.017 Uiso calc R 1 H
H22 0.6747 1.1574 0.1221 0.016 Uiso calc R 1 H
H23A 0.4856 1.1312 0.1593 0.016 Uiso calc R 1 H
H23B 0.5103 1.2701 0.1177 0.016 Uiso calc R 1 H
H3A 1.0182 1.0533 0.0911 0.021 Uiso calc R 1 H
H3B 0.9480 1.2035 0.1109 0.021 Uiso calc R 1 H
H3C 1.0072 1.2363 0.0624 0.021 Uiso calc R 1 H
H6A 0.5690 0.8534 -0.0221 0.018 Uiso calc R 1 H
H6B 0.6040 0.9309 -0.0700 0.018 Uiso calc R 1 H
H1A 0.6318 1.1048 0.2646 0.032 Uiso d R 1 H
H1B 0.6662 0.9894 0.3101 0.032 Uiso d R 1 H
H2A 0.6787 0.5280 0.2561 0.030 Uiso d R 1 H
H2B 0.7379 0.6903 0.2752 0.030 Uiso d R 1 H

loop_
_atom_site_aniso_label
_atom_site_aniso_U_11
_atom_site_aniso_U_22
_atom_site_aniso_U_33
_atom_site_aniso_U_12
_atom_site_aniso_U_13
_atom_site_aniso_U_23
Sr1 0.0151(3) 0.0191(3) 0.0155(2) 0.000 0.00167(17) 0.000
N1 0.0081(13) 0.0113(14) 0.0138(13) -0.0014(11) 0.0010(10) -0.0007(10)
C2 0.0100(16) 0.0061(15) 0.0152(16) 0.0028(12) 0.0047(12) 0.0001(11)
N21 0.0103(14) 0.0112(14) 0.0102(13) -0.0017(11) -0.0007(10) -0.0014(10)
C21 0.0164(17) 0.0099(17) 0.0154(16) 0.0005(14) 0.0029(13) 0.0035(12)
C22 0.0126(16) 0.0086(16) 0.0133(15) -0.0015(13) -0.0017(12) -0.0029(12)
O21 0.0180(13) 0.0130(13) 0.0224(13) -0.0014(10) 0.0047(10) 0.0019(10)
N22 0.0125(14) 0.0110(14) 0.0168(14) 0.0013(11) 0.0034(11) 0.0013(11)
C23 0.0100(16) 0.0111(16) 0.0170(17) 0.0005(13) -0.0028(13) -0.0019(12)
C24 0.0129(17) 0.0117(18) 0.0125(16) -0.0003(13) 0.0026(13) 0.0014(12)
O22 0.0148(13) 0.0271(15) 0.0195(13) 0.0083(11) -0.0056(10) -0.0087(11)
O23 0.0133(12) 0.0121(12) 0.0140(11) 0.0036(10) 0.0006(9) -0.0001(9)
N3 0.0074(13) 0.0118(14) 0.0118(13) -0.0010(11) -0.0009(10) -0.0024(10)
C3 0.0111(16) 0.0154(18) 0.0139(16) -0.0048(14) -0.0042(13) 0.0019(12)
C4 0.0120(17) 0.0078(16) 0.0135(16) 0.0028(13) -0.0003(12) -0.0004(12)
O4 0.0126(12) 0.0173(13) 0.0161(12) -0.0049(10) 0.0029(9) 0.0003(9)
C5 0.0118(16) 0.0103(16) 0.0127(15) 0.0013(13) 0.0017(12) -0.0007(12)
N5 0.0164(15) 0.0145(16) 0.0144(14) 0.0013(12) -0.0013(11) 0.0004(11)
O5 0.0181(13) 0.0208(14) 0.0151(12) -0.0014(11) -0.0057(10) -0.0014(9)
C6 0.0115(17) 0.0085(16) 0.0159(16) 0.0013(13) 0.0000(13) -0.0018(12)
N6 0.0116(14) 0.0171(16) 0.0147(14) -0.0046(12) -0.0013(11) 0.0002(11)
O1 0.0299(16) 0.0247(15) 0.0238(14) -0.0046(12) -0.0020(11) 0.0008(11)
O2 0.0192(14) 0.0224(14) 0.0315(15) -0.0013(11) -0.0026(11) -0.0042(11)

loop_
_atom_type_symbol
_atom_type_description
_atom_type_scat_dispersion_real
_atom_type_scat_dispersion_imag
_atom_type_scat_source
C C 0.0033 0.0016 'International Tables Vol C Tables 4.2.6.8 and 6.1.1.4'
H H 0.0000 0.0000 'International Tables Vol C Tables 4.2.6.8 and 6.1.1.4'
N N 0.0061 0.0033 'International Tables Vol C Tables 4.2.6.8 and 6.1.1.4'
O O 0.0106 0.0060 'International Tables Vol C Tables 4.2.6.8 and 6.1.1.4'
Sr Sr -1.5307 3.2498 'International Tables Vol C Tables 4.2.6.8 and 6.1.1.4'

loop_
_geom_angle_atom_site_label_1
_geom_angle_atom_site_label_2
_geom_angle_atom_site_label_3
_geom_angle_site_symmetry_1
_geom_angle_site_symmetry_3
_geom_angle
_geom_angle_publ_flag
O2 Sr1 O2 2_655 . 137.70(13) no
O2 Sr1 O21 2_655 2_655 84.11(9) no
O2 Sr1 O21 . 2_655 110.90(8) no
O2 Sr1 O21 2_655 . 110.90(8) no
O2 Sr1 O21 . . 84.11(9) no
O21 Sr1 O21 2_655 . 138.75(11) no
O2 Sr1 O1 2_655 . 149.05(9) no
O2 Sr1 O1 . . 72.58(9) no
O21 Sr1 O1 2_655 . 76.28(8) no
O21 Sr1 O1 . . 72.08(8) no
O2 Sr1 O1 2_655 2_655 72.58(9) no
O2 Sr1 O1 . 2_655 149.05(9) no
O21 Sr1 O1 2_655 2_655 72.08(8) no
O21 Sr1 O1 . 2_655 76.28(8) no
O1 Sr1 O1 . 2_655 78.66(12) no
O2 Sr1 O23 2_655 2_645 78.45(8) no
O2 Sr1 O23 . 2_645 68.27(8) no
O21 Sr1 O23 2_655 2_645 75.76(7) no
O21 Sr1 O23 . 2_645 143.40(8) no
O1 Sr1 O23 . 2_645 118.43(8) no
O1 Sr1 O23 2_655 2_645 138.31(8) no
O2 Sr1 O23 2_655 1_545 68.27(8) no
O2 Sr1 O23 . 1_545 78.45(8) no
O21 Sr1 O23 2_655 1_545 143.40(8) no
O21 Sr1 O23 . 1_545 75.76(7) no
O1 Sr1 O23 . 1_545 138.31(8) no
O1 Sr1 O23 2_655 1_545 118.43(8) no
O23 Sr1 O23 2_645 1_545 75.54(10) no
O2 Sr1 H2A 2_655 . 121.8 no
O2 Sr1 H2A . . 18.9 no
O21 Sr1 H2A 2_655 . 125.2 no
O21 Sr1 H2A . . 80.4 no
O1 Sr1 H2A . . 89.2 no
O1 Sr1 H2A 2_655 . 156.1 no
O23 Sr1 H2A 2_645 . 65.6 no
O23 Sr1 H2A 1_545 . 59.6 no
C2 N1 C6 . . 118.4(3) no
N21 C2 N1 . . 117.8(3) no
N21 C2 N3 . . 118.1(3) no
N1 C2 N3 . . 124.1(3) no
C2 N21 C21 . . 121.9(3) no
C2 N21 H21 . . 119.1 no
C21 N21 H21 . . 119.1 no
N21 C21 C22 . . 116.7(3) no
N21 C21 H21A . . 108.1 no
C22 C21 H21A . . 108.1 no
N21 C21 H21B . . 108.1 no
C22 C21 H21B . . 108.1 no
H21A C21 H21B . . 107.3 no
O21 C22 N22 . . 124.1(3) no
O21 C22 C21 . . 117.7(3) no
N22 C22 C21 . . 118.2(3) no
C22 O21 Sr1 . . 155.7(2) no
C22 N22 C23 . . 123.9(3) no
C22 N22 H22 . . 118.1 no
C23 N22 H22 . . 118.1 no
N22 C23 C24 . . 114.2(3) no
N22 C23 H23A . . 108.7 no
C24 C23 H23A . . 108.7 no
N22 C23 H23B . . 108.7 no
C24 C23 H23B . . 108.7 no
H23A C23 H23B . . 107.6 no
O23 C24 O22 . . 126.4(3) no
O23 C24 C23 . . 115.7(3) no
O22 C24 C23 . . 117.8(3) no
C24 O23 Sr1 . 1_565 131.4(2) no
C2 N3 C4 . . 121.4(3) no
C2 N3 C3 . . 120.6(3) no
C4 N3 C3 . . 118.0(3) no
N3 C3 H3A . . 109.5 no
N3 C3 H3B . . 109.5 no
H3A C3 H3B . . 109.5 no
N3 C3 H3C . . 109.5 no
H3A C3 H3C . . 109.5 no
H3B C3 H3C . . 109.5 no
O4 C4 N3 . . 120.4(3) no
O4 C4 C5 . . 124.1(3) no
N3 C4 C5 . . 115.5(3) no
N5 C5 C6 . . 127.7(3) no
N5 C5 C4 . . 114.0(3) no
C6 C5 C4 . . 118.2(3) no
O5 N5 C5 . . 117.2(3) no
N6 C6 N1 . . 118.1(3) no
N6 C6 C5 . . 119.5(3) no
N1 C6 C5 . . 122.4(3) no
C6 N6 H6A . . 120.0 no
C6 N6 H6B . . 120.0 no
H6A N6 H6B . . 120.0 no
Sr1 O1 H1A . . 130.2 no
Sr1 O1 H1B . . 119.0 no
H1A O1 H1B . . 109.6 no
Sr1 O2 H2A . . 100.7 no
Sr1 O2 H2B . . 121.7 no
H2A O2 H2B . . 109.6 no

loop_
_geom_bond_atom_site_label_1
_geom_bond_atom_site_label_2
_geom_bond_site_symmetry_2
_geom_bond_distance
_geom_bond_publ_flag
Sr1 O2 . 2.502(3) no
Sr1 O21 . 2.547(2) no
Sr1 O1 . 2.598(3) no
Sr1 O1 2_655 2.598(3) no
Sr1 O23 1_545 2.618(2) no
Sr1 H2A . 2.8264 no
N1 C2 . 1.337(4) no
N1 C6 . 1.338(4) no
C2 N21 . 1.326(4) no
C2 N3 . 1.377(4) no
N21 C21 . 1.465(4) no
N21 H21 . 0.88 no
C21 C22 . 1.528(5) no
C21 H21A . 0.99 no
C21 H21B . 0.99 no
C22 O21 . 1.231(4) no
C22 N22 . 1.327(4) no
N22 C23 . 1.445(4) no
N22 H22 . 0.88 no
C23 C24 . 1.535(5) no
C23 H23A . 0.99 no
C23 H23B . 0.99 no
C24 O23 . 1.249(4) no
C24 O22 . 1.264(4) no
N3 C4 . 1.395(4) no
N3 C3 . 1.477(4) no
C3 H3A . 0.98 no
C3 H3B . 0.98 no
C3 H3C . 0.98 no
C4 O4 . 1.228(4) no
C4 C5 . 1.464(5) no
C5 N5 . 1.342(4) no
C5 C6 . 1.439(5) no
N5 O5 . 1.291(4) no
C6 N6 . 1.326(4) no
N6 H6A . 0.88 no
N6 H6B . 0.88 no
O1 H1A . 0.93 no
O1 H1B . 0.9299 no
O2 H2A . 0.9302 no
O2 H2B . 0.9302 no

loop_
_geom_hbond_atom_site_label_D
_geom_hbond_atom_site_label_H
_geom_hbond_atom_site_label_A
_geom_hbond_site_symmetry_A
_geom_hbond_distance_DH
_geom_hbond_distance_HA
_geom_hbond_distance_DA
_geom_hbond_angle_DHA
_geom_hbond_publ_flag
N21 H21 O23 3_545 0.88 2.13 2.928(4) 151 y
N21 H21 O2 4_655 0.88 2.64 3.084(4) 112 y
N22 H22 N5 7_675 0.88 2.26 3.041(4) 148 y
N6 H6A O4 3_445 0.88 2.03 2.841(4) 153 y
N6 H6B O5 . 0.88 1.95 2.601(4) 130 y
O1 H1A O22 . 0.93 1.98 2.901(4) 173 y
O1 H1B O5 6_576 0.93 2.02 2.852(4) 148 y
O2 H2A O22 1_545 0.93 1.85 2.752(4) 162 y
O2 H2B O22 4_645 0.93 1.83 2.763(4) 176 y

loop_
_geom_torsion_atom_site_label_1
_geom_torsion_atom_site_label_2
_geom_torsion_atom_site_label_3
_geom_torsion_atom_site_label_4
_geom_torsion_site_symmetry_1
_geom_torsion_site_symmetry_4
_geom_torsion
_geom_torsion_publ_flag
C6 N1 C2 N21 . . 178.3(3) no
C6 N1 C2 N3 . . -0.2(5) no
N1 C2 N21 C21 . . 4.4(5) no
N3 C2 N21 C21 . . -177.1(3) no
C2 N21 C21 C22 . . -82.0(4) no
N21 C21 C22 O21 . . -177.9(3) no
N21 C21 C22 N22 . . 3.4(4) no
N22 C22 O21 Sr1 . . -87.7(6) no
C21 C22 O21 Sr1 . . 93.7(6) no
O2 Sr1 O21 C22 2_655 . 161.8(5) no
O2 Sr1 O21 C22 . . -59.1(5) no
O21 Sr1 O21 C22 2_655 . 56.2(5) no
O1 Sr1 O21 C22 . . 14.5(5) no
O1 Sr1 O21 C22 2_655 . 96.8(6) no
O23 Sr1 O21 C22 2_645 . -99.3(5) no
O23 Sr1 O21 C22 1_545 . -138.6(6) no
O21 C22 N22 C23 . . 3.3(5) no
C21 C22 N22 C23 . . -178.1(3) no
C22 N22 C23 C24 . . 106.1(4) no
N22 C23 C24 O23 . . 156.5(3) no
N22 C23 C24 O22 . . -25.7(4) no
O22 C24 O23 Sr1 . 1_565 0.6(5) no
C23 C24 O23 Sr1 . 1_565 178.2(2) no
N21 C2 N3 C4 . . 178.7(3) no
N1 C2 N3 C4 . . -2.8(5) no
N21 C2 N3 C3 . . -0.6(4) no
N1 C2 N3 C3 . . 177.9(3) no
C2 N3 C4 O4 . . -176.4(3) no
C3 N3 C4 O4 . . 2.9(5) no
C2 N3 C4 C5 . . 3.5(4) no
C3 N3 C4 C5 . . -177.2(3) no
O4 C4 C5 N5 . . -3.9(5) no
N3 C4 C5 N5 . . 176.3(3) no
O4 C4 C5 C6 . . 178.3(3) no
N3 C4 C5 C6 . . -1.6(4) no
C6 C5 N5 O5 . . -3.0(5) no
C4 C5 N5 O5 . . 179.4(3) no
C2 N1 C6 N6 . . -177.9(3) no
C2 N1 C6 C5 . . 2.2(5) no
N5 C5 C6 N6 . . 1.3(5) no
C4 C5 C6 N6 . . 178.8(3) no
N5 C5 C6 N1 . . -178.7(3) no
C4 C5 C6 N1 . . -1.2(5) no
